data_4317364
loop_
_publ_author_name
'Agata Bia\/lo\'nska'
'Andrew Ozarowski'
'Robert Bronisz'
'Kamilla Darowska'
'Krzysztof Drabent'
'Joachim Kusz'
'Mi\/losz Siczek'
'Marek Weselski'
'Maciej Zubko'

_publ_contact_author_address
;
Faculity of Chemistry
University of Wroc\/law
F.Joliot-Curie 14
50-383 Wroc\/law
Poland
;
_publ_contact_author_email bron@wchuwr.pl
_publ_contact_author_name 'Robert Bronisz'
_publ_section_title
;
 Nitrile-Rich Coordination Polymer
 ^1^~\\infty~{[Fe(CH~3~CN)~4~(pyrazine)](ClO~4~)~2~} Exhibiting a HS
 \\leftarrow\\rightarrow LS Transition
;
_journal_name_full 'Inorganic Chemistry'
_journal_page_first 11267
_journal_page_last 11269
_journal_paper_doi 10.1021/ic102040y
_journal_volume 49
_journal_year 2010
_chemical_formula_moiety 'C12 H16 Fe N6, 2(Cl O4)'
_chemical_formula_sum 'C12 H16 Cl2 Fe N6 O8'
_chemical_formula_weight 499.06
_chemical_name_systematic
;
 ?
;
_space_group_IT_number 56
_symmetry_cell_setting orthorhombic
_symmetry_space_group_name_Hall '-P 2ab 2ac'
_symmetry_space_group_name_H-M 'P c c n'
_atom_sites_solution_hydrogens geom
_atom_sites_solution_primary direct
_atom_sites_solution_secondary difmap
_audit_creation_method SHELXL-97
_cell_angle_alpha 90.00
_cell_angle_beta 90.00
_cell_angle_gamma 90.00
_cell_formula_units_Z 4
_cell_length_a 11.8331(2)
_cell_length_b 12.0266(2)
_cell_length_c 14.2175(2)
_cell_measurement_reflns_used 5327
_cell_measurement_temperature 180(1)
_cell_measurement_theta_max 34.6445
_cell_measurement_theta_min 2.4089
_cell_volume 2023.32(6)
_computing_cell_refinement
;
CrysAlis RED, Oxford Diffraction Ltd.,
Version 1.171.32.29
;
_computing_data_collection
;
CrysAlis CCD, Oxford Diffraction Ltd.,
Version 1.171.32.29
;
_computing_data_reduction
;
CrysAlis RED, Oxford Diffraction Ltd.,
Version 1.171.32.29
;
_computing_structure_refinement 'SHELXL-97 (Sheldrick, 2008)'
_computing_structure_solution 'SHELXS-97 (Sheldrick, 2008)'
_diffrn_ambient_temperature 180(1)
_diffrn_detector_area_resol_mean 16.0328
_diffrn_measured_fraction_theta_full 0.999
_diffrn_measured_fraction_theta_max 0.999
_diffrn_measurement_device_type
;
Oxford Diffraction Diffractometer with Sapphire3 detector
;
_diffrn_measurement_method '\w - scan'
_diffrn_radiation_monochromator graphite
_diffrn_radiation_source 'fine-focus sealed tube'
_diffrn_radiation_type MoK\a
_diffrn_radiation_wavelength 0.71073
_diffrn_reflns_av_R_equivalents 0.0376
_diffrn_reflns_av_sigmaI/netI 0.0277
_diffrn_reflns_limit_h_max 14
_diffrn_reflns_limit_h_min -13
_diffrn_reflns_limit_k_max 14
_diffrn_reflns_limit_k_min -11
_diffrn_reflns_limit_l_max 16
_diffrn_reflns_limit_l_min -16
_diffrn_reflns_number 12530
_diffrn_reflns_theta_full 25.00
_diffrn_reflns_theta_max 25.05
_diffrn_reflns_theta_min 2.41
_exptl_absorpt_coefficient_mu 1.062
_exptl_absorpt_correction_T_max 0.9105
_exptl_absorpt_correction_T_min 0.7923
_exptl_absorpt_correction_type multi-scan
_exptl_absorpt_process_details
;
CrysAlis RED, Oxford Diffraction Ltd.,
Version 1.171.32.29
Empirical absorption correction using spherical harmonics,
 implemented in SCALE3 ABSPACK scaling algorithm.
;
_exptl_crystal_colour yellow
_exptl_crystal_density_diffrn 1.638
_exptl_crystal_density_method 'not measured'
_exptl_crystal_description polyhedron
_exptl_crystal_F_000 1016
_exptl_crystal_size_max 0.23
_exptl_crystal_size_mid 0.11
_exptl_crystal_size_min 0.09
_refine_diff_density_max 0.464
_refine_diff_density_min -0.306
_refine_diff_density_rms 0.061
_refine_ls_extinction_method none
_refine_ls_goodness_of_fit_ref 1.141
_refine_ls_hydrogen_treatment constr
_refine_ls_matrix_type full
_refine_ls_number_parameters 135
_refine_ls_number_reflns 1792
_refine_ls_number_restraints 0
_refine_ls_restrained_S_all 1.141
_refine_ls_R_factor_all 0.0423
_refine_ls_R_factor_gt 0.0304
_refine_ls_shift/su_max 0.000
_refine_ls_shift/su_mean 0.000
_refine_ls_structure_factor_coef Fsqd
_refine_ls_weighting_details 'calc w=1/[\s^2^(Fo^2^)+(0.0394P)^2^+0.0000P] where P=(Fo^2^+2Fc^2^)/3'
_refine_ls_weighting_scheme calc
_refine_ls_wR_factor_gt 0.0755
_refine_ls_wR_factor_ref 0.0771
_reflns_number_gt 1358
_reflns_number_total 1792
_reflns_threshold_expression >2sigma(I)
_cod_data_source_file ic102040y_si_002_1.cif
_cod_data_source_block Temperature_180K
_cod_database_code 4317364

loop_
_symmetry_equiv_pos_as_xyz
'x, y, z'
'-x+1/2, -y+1/2, z'
'-x, y+1/2, -z+1/2'
'x+1/2, -y, -z+1/2'
'-x, -y, -z'
'x-1/2, y-1/2, -z'
'x, -y-1/2, z-1/2'
'-x-1/2, y, z-1/2'

loop_
_atom_site_label
_atom_site_type_symbol
_atom_site_fract_x
_atom_site_fract_y
_atom_site_fract_z
_atom_site_U_iso_or_equiv
_atom_site_adp_type
_atom_site_occupancy
_atom_site_symmetry_multiplicity
_atom_site_calc_flag
_atom_site_refinement_flags
_atom_site_disorder_assembly
_atom_site_disorder_group
Fe1 Fe 0.7500 0.7500 0.03693(3) 0.01562(15) Uani 1 2 d S . .
N1 N 0.91587(18) 0.67692(16) 0.04011(14) 0.0239(5) Uani 1 1 d . . .
N2 N 0.67584(17) 0.58523(17) 0.04379(13) 0.0220(5) Uani 1 1 d . . .
N3 N 0.7500 0.7500 0.18902(18) 0.0179(6) Uani 1 2 d S . .
N4 N 0.7500 0.7500 0.38449(17) 0.0174(6) Uani 1 2 d S . .
C1 C 1.0046(2) 0.6473(2) 0.05617(18) 0.0259(6) Uani 1 1 d . . .
C2 C 1.1189(2) 0.6102(3) 0.0758(2) 0.0475(8) Uani 1 1 d . . .
H2A H 1.1554 0.5873 0.0170 0.071 Uiso 1 1 calc R . .
H2B H 1.1166 0.5472 0.1194 0.071 Uiso 1 1 calc R . .
H2C H 1.1619 0.6712 0.1042 0.071 Uiso 1 1 calc R . .
C3 C 0.64193(19) 0.4999(2) 0.06224(17) 0.0216(5) Uani 1 1 d . . .
C4 C 0.5992(3) 0.3903(2) 0.0857(2) 0.0383(7) Uani 1 1 d . . .
H4A H 0.5623 0.3578 0.0304 0.057 Uiso 1 1 calc R . .
H4B H 0.5445 0.3964 0.1372 0.057 Uiso 1 1 calc R . .
H4C H 0.6621 0.3425 0.1053 0.057 Uiso 1 1 calc R . .
C5 C 0.78090(19) 0.66068(19) 0.23824(16) 0.0188(5) Uani 1 1 d . A 1
H5 H 0.8041 0.5956 0.2057 0.023 Uiso 1 1 calc R A 1
C6 C 0.78007(19) 0.66046(19) 0.33473(17) 0.0200(6) Uani 1 1 d . A 1
H6 H 0.8015 0.5947 0.3672 0.024 Uiso 1 1 calc R A 1
Cl1 Cl 0.56940(6) 0.12196(5) 0.24926(5) 0.03125(19) Uani 1 1 d . B 1
O1 O 0.6455(2) 0.1095(2) 0.1738(2) 0.0885(10) Uani 1 1 d . B 1
O2 O 0.5173(2) 0.22687(17) 0.24761(18) 0.0626(7) Uani 1 1 d . B 1
O3 O 0.4853(2) 0.0389(2) 0.2394(2) 0.0918(9) Uani 1 1 d . B 1
O4 O 0.6204(2) 0.1010(2) 0.3378(2) 0.0790(8) Uani 1 1 d . B 1

loop_
_atom_site_aniso_label
_atom_site_aniso_U_11
_atom_site_aniso_U_22
_atom_site_aniso_U_33
_atom_site_aniso_U_23
_atom_site_aniso_U_13
_atom_site_aniso_U_12
Fe1 0.0208(3) 0.0184(3) 0.0077(2) 0.000 0.000 0.0005(2)
N1 0.0268(12) 0.0261(12) 0.0190(12) 0.0001(9) 0.0021(10) 0.0036(10)
N2 0.0267(11) 0.0248(11) 0.0145(11) -0.0007(9) 0.0009(9) -0.0021(10)
N3 0.0212(14) 0.0201(14) 0.0124(14) 0.000 0.000 -0.0004(14)
N4 0.0198(14) 0.0202(14) 0.0123(14) 0.000 0.000 -0.0025(14)
C1 0.0316(16) 0.0239(13) 0.0223(14) 0.0013(11) 0.0064(12) 0.0005(12)
C2 0.0297(16) 0.054(2) 0.059(2) 0.0054(17) -0.0002(15) 0.0139(15)
C3 0.0215(13) 0.0275(14) 0.0157(13) -0.0008(11) -0.0012(10) 0.0007(12)
C4 0.0397(17) 0.0265(15) 0.049(2) 0.0080(13) -0.0019(14) -0.0088(13)
C5 0.0238(13) 0.0198(12) 0.0129(13) -0.0025(10) 0.0000(9) 0.0033(10)
C6 0.0257(14) 0.0189(12) 0.0153(14) 0.0024(10) -0.0026(10) 0.0022(10)
Cl1 0.0328(4) 0.0259(3) 0.0350(4) 0.0031(3) 0.0057(3) 0.0055(3)
O1 0.096(2) 0.0789(18) 0.091(2) 0.0210(16) 0.0676(18) 0.0379(16)
O2 0.0854(18) 0.0441(14) 0.0584(14) 0.0158(11) 0.0222(14) 0.0358(12)
O3 0.100(2) 0.084(2) 0.091(2) -0.0055(18) -0.0014(18) -0.0508(17)
O4 0.0872(19) 0.0823(18) 0.0675(17) 0.0110(15) -0.0338(15) 0.0259(15)

loop_
_atom_type_symbol
_atom_type_description
_atom_type_scat_dispersion_real
_atom_type_scat_dispersion_imag
_atom_type_scat_source
C C 0.0033 0.0016 'International Tables Vol C Tables 4.2.6.8 and 6.1.1.4'
H H 0.0000 0.0000 'International Tables Vol C Tables 4.2.6.8 and 6.1.1.4'
Cl Cl 0.1484 0.1585 'International Tables Vol C Tables 4.2.6.8 and 6.1.1.4'
N N 0.0061 0.0033 'International Tables Vol C Tables 4.2.6.8 and 6.1.1.4'
O O 0.0106 0.0060 'International Tables Vol C Tables 4.2.6.8 and 6.1.1.4'
Fe Fe 0.3463 0.8444 'International Tables Vol C Tables 4.2.6.8 and 6.1.1.4'

loop_
_geom_angle_atom_site_label_1
_geom_angle_atom_site_label_2
_geom_angle_atom_site_label_3
_geom_angle
_geom_angle_site_symmetry_1
_geom_angle_site_symmetry_3
_geom_angle_publ_flag
N1 Fe1 N1 177.59(11) 2_665 . ?
N1 Fe1 N3 88.80(5) 2_665 . ?
N1 Fe1 N3 88.80(5) . . ?
N1 Fe1 N4 91.20(5) 2_665 7_575 ?
N1 Fe1 N4 91.20(5) . 7_575 ?
N3 Fe1 N4 180.0 . 7_575 ?
N1 Fe1 N2 90.18(8) 2_665 . ?
N1 Fe1 N2 89.71(8) . . ?
N3 Fe1 N2 87.43(5) . . ?
N4 Fe1 N2 92.57(5) 7_575 . ?
N1 Fe1 N2 89.71(8) 2_665 2_665 ?
N1 Fe1 N2 90.18(8) . 2_665 ?
N3 Fe1 N2 87.43(5) . 2_665 ?
N4 Fe1 N2 92.57(5) 7_575 2_665 ?
N2 Fe1 N2 174.85(10) . 2_665 ?
C1 N1 Fe1 168.3(2) . . ?
C3 N2 Fe1 168.90(19) . . ?
C5 N3 C5 116.7(3) . 2_665 ?
C5 N3 Fe1 121.66(14) . . ?
C5 N3 Fe1 121.66(14) 2_665 . ?
C6 N4 C6 116.1(3) . 2_665 ?
C6 N4 Fe1 121.96(14) . 7_576 ?
C6 N4 Fe1 121.96(14) 2_665 7_576 ?
N1 C1 C2 179.3(3) . . ?
C1 C2 H2A 109.5 . . ?
C1 C2 H2B 109.5 . . ?
H2A C2 H2B 109.5 . . ?
C1 C2 H2C 109.5 . . ?
H2A C2 H2C 109.5 . . ?
H2B C2 H2C 109.5 . . ?
N2 C3 C4 179.6(3) . . ?
C3 C4 H4A 109.5 . . ?
C3 C4 H4B 109.5 . . ?
H4A C4 H4B 109.5 . . ?
C3 C4 H4C 109.5 . . ?
H4A C4 H4C 109.5 . . ?
H4B C4 H4C 109.5 . . ?
N3 C5 C6 121.6(2) . . ?
N3 C5 H5 119.2 . . ?
C6 C5 H5 119.2 . . ?
N4 C6 C5 122.0(2) . . ?
N4 C6 H6 119.0 . . ?
C5 C6 H6 119.0 . . ?
O2 Cl1 O1 111.33(15) . . ?
O2 Cl1 O3 108.89(18) . . ?
O1 Cl1 O3 107.36(19) . . ?
O2 Cl1 O4 111.15(16) . . ?
O1 Cl1 O4 112.60(18) . . ?
O3 Cl1 O4 105.18(17) . . ?

loop_
_geom_bond_atom_site_label_1
_geom_bond_atom_site_label_2
_geom_bond_distance
_geom_bond_site_symmetry_2
_geom_bond_publ_flag
Fe1 N1 2.151(2) 2_665 ?
Fe1 N1 2.151(2) . ?
Fe1 N3 2.162(3) . ?
Fe1 N4 2.167(2) 7_575 ?
Fe1 N2 2.169(2) . ?
Fe1 N2 2.169(2) 2_665 ?
N1 C1 1.132(3) . ?
N2 C3 1.132(3) . ?
N3 C5 1.333(3) . ?
N3 C5 1.333(3) 2_665 ?
N4 C6 1.337(3) . ?
N4 C6 1.337(3) 2_665 ?
N4 Fe1 2.167(2) 7_576 ?
C1 C2 1.451(4) . ?
C2 H2A 0.9800 . ?
C2 H2B 0.9800 . ?
C2 H2C 0.9800 . ?
C3 C4 1.451(4) . ?
C4 H4A 0.9800 . ?
C4 H4B 0.9800 . ?
C4 H4C 0.9800 . ?
C5 C6 1.372(3) . ?
C5 H5 0.9500 . ?
C6 H6 0.9500 . ?
Cl1 O2 1.404(2) . ?
Cl1 O1 1.409(2) . ?
Cl1 O3 1.417(2) . ?
Cl1 O4 1.419(3) . ?

loop_
_geom_hbond_atom_site_label_D
_geom_hbond_atom_site_label_H
_geom_hbond_atom_site_label_A
_geom_hbond_distance_DH
_geom_hbond_distance_HA
_geom_hbond_distance_DA
_geom_hbond_angle_DHA
_geom_hbond_site_symmetry_A
C2 H2A O1 0.98 2.73 3.563(5) 143 6_665
C2 H2B O3 0.98 2.33 3.185(4) 145 2_655
C2 H2C O4 0.98 2.83 3.322(4) 112 3_755
C5 H5 O1 0.95 2.58 3.486(3) 160 2_655
C4 H4B O2 0.98 2.59 3.178(4) 118 .
C4 H4B O3 0.98 2.48 3.222(4) 133 3_655
C4 H4C O1 0.98 2.54 3.270(4) 131 2_655
C6 H6 N2 0.95 2.53 3.150(3) 123 8_756
C6 H6 O4 0.95 2.56 3.358(3) 141 2_655
C2 H2C O4 0.98 2.90 3.683(4) 137 4_565
C4 H4A O4 0.98 2.87 3.534(4) 126 7_565

loop_
_geom_torsion_atom_site_label_1
_geom_torsion_atom_site_label_2
_geom_torsion_atom_site_label_3
_geom_torsion_atom_site_label_4
_geom_torsion
_geom_torsion_site_symmetry_1
_geom_torsion_site_symmetry_2
_geom_torsion_site_symmetry_3
_geom_torsion_site_symmetry_4
_geom_torsion_publ_flag
N3 Fe1 N1 C1 -26.9(10) . . . . ?
N4 Fe1 N1 C1 153.1(10) 7_575 . . . ?
N2 Fe1 N1 C1 -114.4(10) . . . . ?
N2 Fe1 N1 C1 60.5(10) 2_665 . . . ?
N1 Fe1 N2 C3 -101.6(10) 2_665 . . . ?
N1 Fe1 N2 C3 76.0(10) . . . . ?
N3 Fe1 N2 C3 -12.8(10) . . . . ?
N4 Fe1 N2 C3 167.2(10) 7_575 . . . ?
N1 Fe1 N3 C5 132.92(12) 2_665 . . . ?
N1 Fe1 N3 C5 -47.08(12) . . . . ?
N2 Fe1 N3 C5 42.68(12) . . . . ?
N2 Fe1 N3 C5 -137.32(13) 2_665 . . . ?
N1 Fe1 N3 C5 -47.08(12) 2_665 . . 2_665 ?
N1 Fe1 N3 C5 132.92(12) . . . 2_665 ?
N2 Fe1 N3 C5 -137.32(13) . . . 2_665 ?
N2 Fe1 N3 C5 42.68(13) 2_665 . . 2_665 ?
C5 N3 C5 C6 0.50(16) 2_665 . . . ?
Fe1 N3 C5 C6 -179.50(16) . . . . ?
C6 N4 C6 C5 0.50(16) 2_665 . . . ?
Fe1 N4 C6 C5 -179.50(16) 7_576 . . . ?
N3 C5 C6 N4 -1.0(3) . . . . ?
